data_7240544
loop_
_publ_author_name
'Villemot, Vincent'
'Hamel, Matthieu'
'Pansu, Robert B.'
'Leray, Isabelle'
'Bertrand, Guillaume H. V.'

_publ_section_title
;
 Unravelling the true MOF-5 luminescence
;
_journal_issue 31
_journal_name_full 'RSC Advances'
_journal_page_first 18418
_journal_page_last 18422
_journal_paper_doi 10.1039/D0RA02509G
_journal_volume 10
_journal_year 2020
_chemical_formula_sum 'C24 H12 O13 Zn4'
_chemical_formula_weight 769.82
_space_group_crystal_system cubic
_space_group_IT_number 225
_space_group_name_Hall '-F 4 2 3'
_space_group_name_H-M_alt 'F m -3 m'
_atom_sites_solution_hydrogens geom
_atom_sites_solution_primary dual
_atom_sites_solution_secondary difmap
_cell_angle_alpha 90
_cell_angle_beta 90
_cell_angle_gamma 90
_cell_formula_units_Z 8
_cell_length_a 25.8107(9)
_cell_length_b 25.8107(9)
_cell_length_c 25.8107(9)
_cell_measurement_reflns_used 9889
_cell_measurement_temperature 220(2)
_cell_measurement_theta_max 29.4091
_cell_measurement_theta_min 2.2318
_cell_volume 17194.9(10)
_computing_cell_refinement 'SAINT V8.40A (Bruker Nano, Inc., 2019)'
_computing_data_collection 'Bruker Instrument Service vV6.2.10'
_computing_data_reduction 'SAINT V8.40A (Bruker Nano, Inc., 2019)'
_computing_molecular_graphics 'shelXle (C.B. Huebschle, rev 958)'
_computing_structure_refinement 'SHELXL-2018/3 (Sheldrick, 2018)'
_computing_structure_solution 'SHELXT 2014/5 (Sheldrick, 2014)'
_diffrn_ambient_temperature 220(2)
_diffrn_detector_area_resol_mean 7.41
_diffrn_detector_type 'Bruker PHOTON III area detector'
_diffrn_measured_fraction_theta_full 0.997
_diffrn_measured_fraction_theta_max 0.997
_diffrn_measurement_device 'Kappa diffractometer'
_diffrn_measurement_device_type 'Bruker D8 Quest'
_diffrn_measurement_method '\f and \w scans'
_diffrn_radiation_monochromator 'multilayer mirror optics'
_diffrn_radiation_type MoK\a
_diffrn_radiation_wavelength 0.71073
_diffrn_reflns_av_R_equivalents 0.1669
_diffrn_reflns_av_unetI/netI 0.0324
_diffrn_reflns_limit_h_max 31
_diffrn_reflns_limit_h_min -29
_diffrn_reflns_limit_k_max 31
_diffrn_reflns_limit_k_min -31
_diffrn_reflns_limit_l_max 31
_diffrn_reflns_limit_l_min -31
_diffrn_reflns_number 64578
_diffrn_reflns_theta_full 25.63
_diffrn_reflns_theta_max 25.63
_diffrn_reflns_theta_min 2.23
_diffrn_source 'microfocus sealed X-ray tube'
_diffrn_source_current 1.4
_diffrn_source_type 'Incoatec I\ms 70 W'
_diffrn_source_voltage 50
_exptl_absorpt_coefficient_mu 1.123
_exptl_absorpt_correction_T_max 0.75
_exptl_absorpt_correction_T_min 0.61
_exptl_absorpt_correction_type multi-scan
_exptl_absorpt_process_details
;
SADABS-2016/2 - Bruker AXS area detector scaling and absorption correction
;
_exptl_crystal_colour 'translucent colourless'
_exptl_crystal_density_diffrn 0.595
_exptl_crystal_density_method 'not measured'
_exptl_crystal_description parallelepiped
_exptl_crystal_F_000 3040
_exptl_crystal_size_max 0.152
_exptl_crystal_size_mid 0.137
_exptl_crystal_size_min 0.124
_refine_diff_density_max 0.556
_refine_diff_density_min -0.338
_refine_ls_extinction_method none
_refine_ls_goodness_of_fit_ref 1.119
_refine_ls_hydrogen_treatment constr
_refine_ls_matrix_type full
_refine_ls_number_parameters 25
_refine_ls_number_reflns 878
_refine_ls_number_restraints 0
_refine_ls_restrained_S_all 1.119
_refine_ls_R_factor_all 0.0883
_refine_ls_R_factor_gt 0.0619
_refine_ls_shift/su_max 0.000
_refine_ls_shift/su_mean 0.000
_refine_ls_structure_factor_coef Fsqd
_refine_ls_weighting_details 'w=1/[\s^2^(Fo^2^)+(0.1021P)^2^+46.1761P] where P=(Fo^2^+2Fc^2^)/3'
_refine_ls_weighting_scheme calc
_refine_ls_wR_factor_gt 0.1692
_refine_ls_wR_factor_ref 0.1831
_reflns_number_gt 596
_reflns_number_total 878
_reflns_threshold_expression 'I > 2\s(I)'
_cod_data_source_file d0ra02509g1.cif
_cod_data_source_block dmf
_cod_depositor_comments
;
The following automatic conversions were performed:

data item '_exptl_absorpt_correction_type' value 'Multi-Scan' was
changed to 'multi-scan' in accordance with the
/home/data/users/saulius/crontab/automatic-downloads/rss-feeds/RSC/lib/dictionaries/cif_core.dic
dictionary named 'cif_core.dic' version 2.4.2 last updated on
2011-04-26.

Automatic conversion script
Id: cif_fix_values 7556 2019-12-06 15:28:31Z antanas 

 Adding full bibliography for 7240544.cif.
;
_cod_original_cell_volume 17194.9(18)
_cod_database_code 7240544

loop_
_space_group_symop_operation_xyz
'x, y, z'
'-x, -y, z'
'-x, y, -z'
'x, -y, -z'
'z, x, y'
'z, -x, -y'
'-z, -x, y'
'-z, x, -y'
'y, z, x'
'-y, z, -x'
'y, -z, -x'
'-y, -z, x'
'y, x, -z'
'-y, -x, -z'
'y, -x, z'
'-y, x, z'
'x, z, -y'
'-x, z, y'
'-x, -z, -y'
'x, -z, y'
'z, y, -x'
'z, -y, x'
'-z, y, x'
'-z, -y, -x'
'x, y+1/2, z+1/2'
'-x, -y+1/2, z+1/2'
'-x, y+1/2, -z+1/2'
'x, -y+1/2, -z+1/2'
'z, x+1/2, y+1/2'
'z, -x+1/2, -y+1/2'
'-z, -x+1/2, y+1/2'
'-z, x+1/2, -y+1/2'
'y, z+1/2, x+1/2'
'-y, z+1/2, -x+1/2'
'y, -z+1/2, -x+1/2'
'-y, -z+1/2, x+1/2'
'y, x+1/2, -z+1/2'
'-y, -x+1/2, -z+1/2'
'y, -x+1/2, z+1/2'
'-y, x+1/2, z+1/2'
'x, z+1/2, -y+1/2'
'-x, z+1/2, y+1/2'
'-x, -z+1/2, -y+1/2'
'x, -z+1/2, y+1/2'
'z, y+1/2, -x+1/2'
'z, -y+1/2, x+1/2'
'-z, y+1/2, x+1/2'
'-z, -y+1/2, -x+1/2'
'x+1/2, y, z+1/2'
'-x+1/2, -y, z+1/2'
'-x+1/2, y, -z+1/2'
'x+1/2, -y, -z+1/2'
'z+1/2, x, y+1/2'
'z+1/2, -x, -y+1/2'
'-z+1/2, -x, y+1/2'
'-z+1/2, x, -y+1/2'
'y+1/2, z, x+1/2'
'-y+1/2, z, -x+1/2'
'y+1/2, -z, -x+1/2'
'-y+1/2, -z, x+1/2'
'y+1/2, x, -z+1/2'
'-y+1/2, -x, -z+1/2'
'y+1/2, -x, z+1/2'
'-y+1/2, x, z+1/2'
'x+1/2, z, -y+1/2'
'-x+1/2, z, y+1/2'
'-x+1/2, -z, -y+1/2'
'x+1/2, -z, y+1/2'
'z+1/2, y, -x+1/2'
'z+1/2, -y, x+1/2'
'-z+1/2, y, x+1/2'
'-z+1/2, -y, -x+1/2'
'x+1/2, y+1/2, z'
'-x+1/2, -y+1/2, z'
'-x+1/2, y+1/2, -z'
'x+1/2, -y+1/2, -z'
'z+1/2, x+1/2, y'
'z+1/2, -x+1/2, -y'
'-z+1/2, -x+1/2, y'
'-z+1/2, x+1/2, -y'
'y+1/2, z+1/2, x'
'-y+1/2, z+1/2, -x'
'y+1/2, -z+1/2, -x'
'-y+1/2, -z+1/2, x'
'y+1/2, x+1/2, -z'
'-y+1/2, -x+1/2, -z'
'y+1/2, -x+1/2, z'
'-y+1/2, x+1/2, z'
'x+1/2, z+1/2, -y'
'-x+1/2, z+1/2, y'
'-x+1/2, -z+1/2, -y'
'x+1/2, -z+1/2, y'
'z+1/2, y+1/2, -x'
'z+1/2, -y+1/2, x'
'-z+1/2, y+1/2, x'
'-z+1/2, -y+1/2, -x'
'-x, -y, -z'
'x, y, -z'
'x, -y, z'
'-x, y, z'
'-z, -x, -y'
'-z, x, y'
'z, x, -y'
'z, -x, y'
'-y, -z, -x'
'y, -z, x'
'-y, z, x'
'y, z, -x'
'-y, -x, z'
'y, x, z'
'-y, x, -z'
'y, -x, -z'
'-x, -z, y'
'x, -z, -y'
'x, z, y'
'-x, z, -y'
'-z, -y, x'
'-z, y, -x'
'z, -y, -x'
'z, y, x'
'-x, -y+1/2, -z+1/2'
'x, y+1/2, -z+1/2'
'x, -y+1/2, z+1/2'
'-x, y+1/2, z+1/2'
'-z, -x+1/2, -y+1/2'
'-z, x+1/2, y+1/2'
'z, x+1/2, -y+1/2'
'z, -x+1/2, y+1/2'
'-y, -z+1/2, -x+1/2'
'y, -z+1/2, x+1/2'
'-y, z+1/2, x+1/2'
'y, z+1/2, -x+1/2'
'-y, -x+1/2, z+1/2'
'y, x+1/2, z+1/2'
'-y, x+1/2, -z+1/2'
'y, -x+1/2, -z+1/2'
'-x, -z+1/2, y+1/2'
'x, -z+1/2, -y+1/2'
'x, z+1/2, y+1/2'
'-x, z+1/2, -y+1/2'
'-z, -y+1/2, x+1/2'
'-z, y+1/2, -x+1/2'
'z, -y+1/2, -x+1/2'
'z, y+1/2, x+1/2'
'-x+1/2, -y, -z+1/2'
'x+1/2, y, -z+1/2'
'x+1/2, -y, z+1/2'
'-x+1/2, y, z+1/2'
'-z+1/2, -x, -y+1/2'
'-z+1/2, x, y+1/2'
'z+1/2, x, -y+1/2'
'z+1/2, -x, y+1/2'
'-y+1/2, -z, -x+1/2'
'y+1/2, -z, x+1/2'
'-y+1/2, z, x+1/2'
'y+1/2, z, -x+1/2'
'-y+1/2, -x, z+1/2'
'y+1/2, x, z+1/2'
'-y+1/2, x, -z+1/2'
'y+1/2, -x, -z+1/2'
'-x+1/2, -z, y+1/2'
'x+1/2, -z, -y+1/2'
'x+1/2, z, y+1/2'
'-x+1/2, z, -y+1/2'
'-z+1/2, -y, x+1/2'
'-z+1/2, y, -x+1/2'
'z+1/2, -y, -x+1/2'
'z+1/2, y, x+1/2'
'-x+1/2, -y+1/2, -z'
'x+1/2, y+1/2, -z'
'x+1/2, -y+1/2, z'
'-x+1/2, y+1/2, z'
'-z+1/2, -x+1/2, -y'
'-z+1/2, x+1/2, y'
'z+1/2, x+1/2, -y'
'z+1/2, -x+1/2, y'
'-y+1/2, -z+1/2, -x'
'y+1/2, -z+1/2, x'
'-y+1/2, z+1/2, x'
'y+1/2, z+1/2, -x'
'-y+1/2, -x+1/2, z'
'y+1/2, x+1/2, z'
'-y+1/2, x+1/2, -z'
'y+1/2, -x+1/2, -z'
'-x+1/2, -z+1/2, y'
'x+1/2, -z+1/2, -y'
'x+1/2, z+1/2, y'
'-x+1/2, z+1/2, -y'
'-z+1/2, -y+1/2, x'
'-z+1/2, y+1/2, -x'
'z+1/2, -y+1/2, -x'
'z+1/2, y+1/2, x'

loop_
_atom_site_type_symbol
_atom_site_label
_atom_site_fract_x
_atom_site_fract_y
_atom_site_fract_z
_atom_site_U_iso_or_equiv
_atom_site_adp_type
_atom_site_calc_flag
_atom_site_refinement_flags_adp
_atom_site_refinement_flags_occupancy
_atom_site_refinement_flags_posn
_atom_site_occupancy
_atom_site_disorder_assembly
_atom_site_disorder_group
Zn Zn1 0.70669(2) 0.70669(2) 0.29331(2) 0.0427(5) Uani d T P S 1 . .
O O1 0.75 0.75 0.25 0.039(2) Uani d T P S 1 . .
O O2 0.71828(12) 0.71828(12) 0.36633(15) 0.0798(13) Uani d T P S 1 . .
C C1 0.75 0.75 0.3884(3) 0.073(2) Uani d T P S 1 . .
C C2 0.75 0.75 0.4463(3) 0.073(2) Uani d T P S 1 . .
C C3 0.78221(19) 0.78221(19) 0.4734(2) 0.107(3) Uani d T P S 1 . .
H H3 0.804604 0.804604 0.455449 0.129 Uiso calc U P R 1 . .

loop_
_atom_site_aniso_label
_atom_site_aniso_U_11
_atom_site_aniso_U_22
_atom_site_aniso_U_33
_atom_site_aniso_U_12
_atom_site_aniso_U_13
_atom_site_aniso_U_23
Zn1 0.0427(5) 0.0427(5) 0.0427(5) -0.0004(2) 0.0004(2) 0.0004(2)
O1 0.039(2) 0.039(2) 0.039(2) 0 0 0
O2 0.099(2) 0.099(2) 0.041(2) -0.020(2) -0.0022(15) -0.0022(15)
C1 0.091(4) 0.091(4) 0.038(4) -0.007(6) 0 0
C2 0.092(4) 0.092(4) 0.037(4) -0.021(5) 0 0
C3 0.142(5) 0.142(5) 0.037(3) -0.075(5) 0.006(2) 0.006(2)

loop_
_atom_type_symbol
_atom_type_description
_atom_type_scat_dispersion_real
_atom_type_scat_dispersion_imag
_atom_type_scat_source
C C 0.0033 0.0016 'International Tables Vol C Tables 4.2.6.8 and 6.1.1.4'
H H 0.0000 0.0000 'International Tables Vol C Tables 4.2.6.8 and 6.1.1.4'
O O 0.0106 0.0060 'International Tables Vol C Tables 4.2.6.8 and 6.1.1.4'
Zn Zn 0.2839 1.4301 'International Tables Vol C Tables 4.2.6.8 and 6.1.1.4'

loop_
_geom_angle_atom_site_label_1
_geom_angle_atom_site_label_2
_geom_angle_atom_site_label_3
_geom_angle_site_symmetry_1
_geom_angle_site_symmetry_3
_geom_angle
_geom_angle_publ_flag
O2 Zn1 O2 11_566 8_656 106.16(15) ?
O2 Zn1 O2 11_566 . 106.15(15) ?
O2 Zn1 O2 8_656 . 106.15(15) ?
O2 Zn1 O1 11_566 . 112.61(14) ?
O2 Zn1 O1 8_656 . 112.61(14) ?
O2 Zn1 O1 . . 112.61(14) ?
Zn1 O1 Zn1 74_665 28_565 109.4710(10) ?
Zn1 O1 Zn1 74_665 51_655 109.5 ?
Zn1 O1 Zn1 28_565 51_655 109.5 ?
Zn1 O1 Zn1 74_665 . 109.5 ?
Zn1 O1 Zn1 28_565 . 109.4710(10) ?
Zn1 O1 Zn1 51_655 . 109.5 ?
C1 O2 Zn1 . . 128.9(4) ?
O2 C1 O2 74_665 . 127.5(7) ?
O2 C1 C2 74_665 . 116.2(4) ?
O2 C1 C2 . . 116.2(4) ?
C3 C2 C3 . 74_665 118.4(7) ?
C3 C2 C1 . . 120.8(4) ?
C3 C2 C1 74_665 . 120.8(4) ?
C2 C3 C3 . 98_556 120.8(4) ?
C2 C3 H3 . . 119.6 ?
C3 C3 H3 98_556 . 119.6 ?

loop_
_geom_bond_atom_site_label_1
_geom_bond_atom_site_label_2
_geom_bond_site_symmetry_2
_geom_bond_distance
_geom_bond_publ_flag
Zn1 O2 11_566 1.931(4) ?
Zn1 O2 8_656 1.931(4) ?
Zn1 O2 . 1.931(4) ?
Zn1 O1 . 1.9363(9) ?
O2 C1 . 1.291(5) ?
C1 C2 . 1.493(10) ?
C2 C3 . 1.369(7) ?
C2 C3 74_665 1.369(7) ?
C3 C3 98_556 1.371(12) ?
C3 H3 . 0.94 ?
